data_1544909
loop_
_publ_author_name
'Hamao, N.'
'Kataoka, K.'
'Akimoto, J.'

_publ_section_title
;
 Single-crystal synthesis and structure refinement of La2Li0.5Al0.5O4 with
 K2NiF4-type structure
;
_journal_name_full 'Journal of Asian Ceramic Societies'
_journal_page_first 301
_journal_page_last 304
_journal_volume 3
_journal_year 2015
_chemical_formula_sum 'Al0.5 La2 Li0.5 O4'
_chemical_name_common La2Li0.5Al0.5O4
_chemical_name_mineral 'La2Li0.5Al0.5O4 with K2NiF4 structure'
_space_group_IT_number 139
_space_group_name_H-M_alt 'I 4/m m m'
_symmetry_space_group_name_Hall '-I 4 2'
_symmetry_space_group_name_H-M 'I 4/m m m'
_cell_angle_alpha 90
_cell_angle_beta 90
_cell_angle_gamma 90
_cell_formula_units_Z 2
_cell_length_a 3.7742(9)
_cell_length_b 3.7742(9)
_cell_length_c 12.753(4)
_cell_volume 181.66(8)
_cod_data_source_file La2Li0.5Ai0.5O4.cif
_cod_data_source_block La2Li0.5Al0.5O4
_cod_original_formula_sum 'La2 Li0.5 Al0.5 O4'
_cod_database_code 1544909

loop_
_space_group_symop_operation_xyz
'x, y, z'
'-x, -y, -z'
'-x, -y, z'
'x, y, -z'
'-y, x, z'
'y, -x, -z'
'y, -x, z'
'-y, x, -z'
'-x, y, -z'
'x, -y, z'
'x, -y, -z'
'-x, y, z'
'y, x, -z'
'-y, -x, z'
'-y, -x, -z'
'y, x, z'
'x+1/2, y+1/2, z+1/2'
'-x+1/2, -y+1/2, -z+1/2'
'-x+1/2, -y+1/2, z+1/2'
'x+1/2, y+1/2, -z+1/2'
'-y+1/2, x+1/2, z+1/2'
'y+1/2, -x+1/2, -z+1/2'
'y+1/2, -x+1/2, z+1/2'
'-y+1/2, x+1/2, -z+1/2'
'-x+1/2, y+1/2, -z+1/2'
'x+1/2, -y+1/2, z+1/2'
'x+1/2, -y+1/2, -z+1/2'
'-x+1/2, y+1/2, z+1/2'
'y+1/2, x+1/2, -z+1/2'
'-y+1/2, -x+1/2, z+1/2'
'-y+1/2, -x+1/2, -z+1/2'
'y+1/2, x+1/2, z+1/2'

loop_
_atom_site_label
_atom_site_occupancy
_atom_site_fract_x
_atom_site_fract_y
_atom_site_fract_z
_atom_site_adp_type
_atom_site_U_iso_or_equiv
_atom_site_type_symbol
La 1.0 0.000000 0.000000 0.363940(10) Uiso 0.006597 La
Al 0.5000 0.000000 0.000000 0.000000 Uiso 0.007533 Al
Li 0.5000 0.000000 0.000000 0.000000 Uiso 0.036000 Li
O1 1.0 0.000000 0.000000 0.1748(2) Uiso 0.008700 O
O2 1.0 0.000000 0.500000 0.000000 Uiso 0.008767 O

loop_
_atom_site_aniso_label
_atom_site_aniso_U_11
_atom_site_aniso_U_22
_atom_site_aniso_U_33
_atom_site_aniso_U_12
_atom_site_aniso_U_13
_atom_site_aniso_U_23
La 0.00731 0.00731 0.00517 0.00000 0.00000 0.00000
Al 0.00290 0.00290 0.01680 0.00000 0.00000 0.00000
Li 0.01900 0.01900 0.07000 0.00000 0.00000 0.00000
O1 0.01230 0.00000 0.01380 0.00000 0.00000 0.00000
O2 0.00670 0.00970 0.00990 0.00000 0.00000 0.00000
